data_4500195
loop_
_publ_author_name
'Zhang, Peng-peng'
'Peng, Jun'
'Pang, Hai-jun'
'Sha, Jing-quan'
'Zhu, Min'
'Wang, Dan-dan'
'Liu, Ming-guan'
'Su, Zhong-min'

_publ_section_title
;
 An Interpenetrating Architecture Based on the Wells--Dawson
 Polyoxometalate and AgI&#x00B7;&#x00B7;&#x00B7;AgIInteractions
;
_journal_issue 7
_journal_name_full 'Crystal Growth &amp; Design'
_journal_page_first 2736
_journal_paper_doi 10.1021/cg1012445
_journal_volume 11
_journal_year 2011
_chemical_formula_sum 'C50 H70 Ag7 N20 O63 P2 W18'
_chemical_formula_weight 6085.38
_chemical_name_systematic
; 
 ? 
;
_space_group_IT_number 2
_symmetry_cell_setting triclinic
_symmetry_space_group_name_Hall '-P 1'
_symmetry_space_group_name_H-M 'P -1'
_atom_sites_solution_hydrogens geom
_atom_sites_solution_primary direct
_atom_sites_solution_secondary difmap
_audit_creation_method SHELXL-97
_cell_angle_alpha 75.8130(10)
_cell_angle_beta 89.4680(9)
_cell_angle_gamma 76.0360(9)
_cell_formula_units_Z 2
_cell_length_a 15.6160(12)
_cell_length_b 17.3650(13)
_cell_length_c 19.9620(15)
_cell_measurement_reflns_used 25
_cell_measurement_temperature 293(2)
_cell_measurement_theta_max 15
_cell_measurement_theta_min 7.5
_cell_volume 5085.8(7)
_computing_cell_refinement 'Bruker XSCANS'
_computing_data_collection 'Bruker XSCANS'
_computing_data_reduction 'Bruker SHELXTL'
_computing_molecular_graphics 'Bruker SHELXTL'
_computing_publication_material 'Bruker SHELXTL'
_computing_structure_refinement 'SHELXL-97 (Sheldrick, 1997)'
_computing_structure_solution 'SHELXS-97 (Sheldrick, 1990)'
_diffrn_ambient_temperature 293(2)
_diffrn_measured_fraction_theta_full 0.987
_diffrn_measured_fraction_theta_max 0.987
_diffrn_measurement_device_type 'CCD area detector'
_diffrn_measurement_method 'omega scans'
_diffrn_radiation_monochromator graphite
_diffrn_radiation_source 'fine-focus sealed tube'
_diffrn_radiation_type MoK\a
_diffrn_radiation_wavelength 0.71069
_diffrn_reflns_av_R_equivalents 0.0285
_diffrn_reflns_av_sigmaI/netI 0.0551
_diffrn_reflns_limit_h_max 18
_diffrn_reflns_limit_h_min -17
_diffrn_reflns_limit_k_max 20
_diffrn_reflns_limit_k_min -13
_diffrn_reflns_limit_l_max 23
_diffrn_reflns_limit_l_min -23
_diffrn_reflns_number 25785
_diffrn_reflns_theta_full 25.00
_diffrn_reflns_theta_max 25.00
_diffrn_reflns_theta_min 1.25
_exptl_absorpt_coefficient_mu 21.707
_exptl_absorpt_correction_T_max 0.004
_exptl_absorpt_correction_T_min 0.003
_exptl_absorpt_correction_type multi-scan
_exptl_absorpt_process_details '(SADABS; Bruker, 2000)'
_exptl_crystal_colour yellow
_exptl_crystal_density_diffrn 3.974
_exptl_crystal_density_method 'not measured'
_exptl_crystal_description block
_exptl_crystal_F_000 5410.0
_exptl_crystal_size_max 0.28
_exptl_crystal_size_mid 0.26
_exptl_crystal_size_min 0.26
_refine_diff_density_max 1.959
_refine_diff_density_min -4.280
_refine_diff_density_rms 0.446
_refine_ls_extinction_method none
_refine_ls_goodness_of_fit_ref 0.993
_refine_ls_hydrogen_treatment constr
_refine_ls_matrix_type full
_refine_ls_number_parameters 1437
_refine_ls_number_reflns 17690
_refine_ls_number_restraints 106
_refine_ls_restrained_S_all 0.992
_refine_ls_R_factor_all 0.0595
_refine_ls_R_factor_gt 0.0442
_refine_ls_shift/su_max 0.002
_refine_ls_shift/su_mean 0.000
_refine_ls_structure_factor_coef Fsqd
_refine_ls_weighting_details 'calc w=1/[\s^2^(Fo^2^)+(0.1000P)^2^+0.0000P] where P=(Fo^2^+2Fc^2^)/3'
_refine_ls_weighting_scheme calc
_refine_ls_wR_factor_gt 0.1325
_refine_ls_wR_factor_ref 0.1512
_reflns_number_gt 13737
_reflns_number_total 17914
_reflns_threshold_expression >2sigma(I)
_cod_data_source_file cg1012445_si_002.cif
_cod_data_source_block pp
_cod_depositor_comments
;
The following automatic conversions were performed:

'_symmetry_cell_setting' value 'Triclinic' changed to 'triclinic'
according to /home/saulius/struct/CIF-dictionaries/cif_core.dic
dictionary named 'cif_core.dic' version 2.4.1 from 2010-06-29.

Automatic conversion script
Id: cif_fix_values 1715 2011-07-08 13:25:40Z adriana 
;
_cod_original_sg_symbol_H-M 'P-1   '
_cod_original_formula_sum 'C50 H70 Ag7 N20 O63 P2 W18 '
_cod_database_code 4500195

loop_
_symmetry_equiv_pos_as_xyz
'x, y, z'
'-x, -y, -z'

loop_
_atom_site_label
_atom_site_type_symbol
_atom_site_fract_x
_atom_site_fract_y
_atom_site_fract_z
_atom_site_U_iso_or_equiv
_atom_site_adp_type
_atom_site_occupancy
_atom_site_symmetry_multiplicity
_atom_site_calc_flag
_atom_site_refinement_flags
W1 W -0.61713(5) 0.50290(4) 0.68695(3) 0.02138(16) Uani 1 1 d .
W2 W -0.90180(5) 0.07014(4) 0.63805(4) 0.02250(16) Uani 1 1 d .
W3 W -0.61863(4) 0.34339(4) 0.59424(3) 0.01668(15) Uani 1 1 d .
W4 W -0.81739(4) 0.10465(4) 0.92643(3) 0.01599(15) Uani 1 1 d .
W5 W -0.75627(4) -0.06831(4) 0.75925(4) 0.02090(16) Uani 1 1 d .
W6 W -0.82741(4) 0.45522(4) 0.64874(3) 0.01829(15) Uani 1 1 d .
W7 W -0.70966(4) 0.26991(4) 0.94690(3) 0.01658(15) Uani 1 1 d .
W8 W -0.62668(4) 0.00290(4) 0.87536(3) 0.01661(15) Uani 1 1 d .
W9 W -0.72954(4) 0.18060(4) 0.57453(3) 0.01572(15) Uani 1 1 d .
W10 W -0.58412(4) 0.03940(4) 0.69066(3) 0.01512(15) Uani 1 1 d .
W11 W -0.65483(5) 0.46401(4) 0.85765(4) 0.02235(16) Uani 1 1 d .
W12 W -0.93679(4) 0.29015(4) 0.63144(3) 0.01833(15) Uani 1 1 d .
W13 W -0.51892(4) 0.16958(4) 0.89490(3) 0.01729(15) Uani 1 1 d .
W14 W -0.86771(4) 0.42361(4) 0.81769(3) 0.01789(15) Uani 1 1 d .
W15 W -0.94709(4) 0.03943(4) 0.80661(4) 0.02126(16) Uani 1 1 d .
W16 W -0.47567(4) 0.20286(4) 0.71137(3) 0.01640(15) Uani 1 1 d .
W17 W -0.46634(4) 0.36359(4) 0.80309(4) 0.02129(16) Uani 1 1 d .
W18 W -0.97924(4) 0.25964(4) 0.80029(3) 0.01781(15) Uani 1 1 d .
Ag1 Ag -0.27200(14) 0.05105(12) 0.91318(11) 0.0642(5) Uani 1 1 d .
Ag2 Ag -1.03408(12) 0.57187(13) 0.53632(10) 0.0606(5) Uani 1 1 d .
Ag3 Ag -0.09580(11) 0.58564(10) 0.76254(8) 0.0420(4) Uani 1 1 d .
Ag4 Ag 0.0000 -0.5000 1.0000 0.0684(8) Uani 1 2 d S
Ag5 Ag -1.5000 0.5000 1.0000 0.0597(7) Uani 1 2 d S
Ag6 Ag 0.5000 1.5000 0.5000 0.0356(5) Uani 1 2 d S
Ag7 Ag 0.58495(10) 0.93844(11) 0.55089(9) 0.0449(4) Uani 1 1 d .
Ag8 Ag 0.0000 0.0000 1.0000 0.0308(5) Uani 1 2 d S
Ag9 Ag -0.40365(13) -0.06047(13) 0.96744(10) 0.0642(6) Uani 1 1 d .
P1 P -0.7821(2) 0.1414(2) 0.74913(19) 0.0096(8) Uani 1 1 d .
P2 P -0.6667(2) 0.3153(2) 0.76931(19) 0.0110(8) Uani 1 1 d .
O1 O -0.4968(7) 0.4579(7) 0.7284(6) 0.021(3) Uani 1 1 d U
OW1 O -0.7927(10) -0.3166(10) 0.7642(11) 0.078(6) Uani 1 1 d .
O2 O -0.5284(7) 0.4291(6) 0.8621(5) 0.018(2) Uani 1 1 d .
O3 O -0.8613(7) -0.0636(6) 0.8077(6) 0.019(2) Uani 1 1 d .
O4 O -0.4935(7) 0.1560(6) 0.8053(5) 0.022(3) Uani 1 1 d .
O5 O -0.5886(7) 0.4276(7) 0.6316(5) 0.019(2) Uani 1 1 d .
O6 O -0.5464(7) -0.0803(7) 0.9178(6) 0.026(3) Uani 1 1 d .
O7 O -0.9470(8) 0.4809(7) 0.8557(6) 0.031(3) Uani 1 1 d .
O8 O -0.6675(7) -0.0265(6) 0.7060(5) 0.017(2) Uani 1 1 d .
O9 O -0.8280(7) 0.2620(6) 0.5895(5) 0.020(2) Uani 1 1 d .
O10 O -0.6283(7) 0.0878(6) 0.5982(5) 0.017(2) Uani 1 1 d .
O11 O -0.6961(6) -0.0541(6) 0.8363(5) 0.014(2) Uani 1 1 d .
O12 O -0.8896(7) 0.4883(6) 0.7249(6) 0.023(3) Uani 1 1 d .
O13 O -0.7158(7) 0.0157(6) 0.9438(5) 0.018(2) Uani 1 1 d U
O14 O -0.7383(6) 0.3949(6) 0.6039(5) 0.015(2) Uani 1 1 d .
O15 O -0.4823(7) 0.2680(6) 0.8722(6) 0.023(3) Uani 1 1 d .
O16 O -0.6469(7) 0.5384(6) 0.7696(6) 0.023(3) Uani 1 1 d .
O17 O -1.0157(6) 0.3008(7) 0.7042(5) 0.018(2) Uani 1 1 d .
O18 O -0.8974(6) 0.3825(6) 0.6462(5) 0.017(2) Uani 1 1 d .
O19 O -0.5020(6) 0.2738(6) 0.6217(5) 0.015(2) Uani 1 1 d U
O20 O -0.6689(9) 0.5280(7) 0.9105(6) 0.029(3) Uani 1 1 d .
O21 O -0.9356(7) 0.3538(6) 0.7980(5) 0.019(2) Uani 1 1 d .
O22 O -0.5802(7) 0.0834(6) 0.9012(6) 0.021(2) Uani 1 1 d .
O23 O -0.6038(9) 0.5905(7) 0.6327(6) 0.035(3) Uani 1 1 d .
O24 O -0.8103(7) 0.3347(7) 0.8940(5) 0.020(2) Uani 1 1 d .
O25 O -0.3594(7) 0.3612(7) 0.8208(6) 0.028(3) Uani 1 1 d .
O26 O -0.8055(7) 0.1077(6) 0.5939(5) 0.018(2) Uani 1 1 d .
O27 O -0.7749(7) 0.4719(6) 0.8288(5) 0.022(3) Uani 1 1 d .
O28 O -1.0760(7) 0.2881(6) 0.8363(6) 0.024(3) Uani 1 1 d .
O29 O -0.5287(7) 0.1276(7) 0.6849(5) 0.021(2) Uani 1 1 d .
O30 O -0.7477(7) 0.1757(6) 0.9452(5) 0.019(2) Uani 1 1 d .
O31 O -0.8746(7) 0.0456(6) 0.8824(5) 0.019(2) Uani 1 1 d .
O32 O -0.4263(7) 0.1063(7) 0.9403(6) 0.025(3) Uani 1 1 d .
O33 O -0.9766(6) 0.0461(6) 0.7139(5) 0.018(2) Uani 1 1 d U
O34 O -0.6616(7) 0.3655(6) 0.9201(5) 0.021(2) Uani 1 1 d .
O35 O -0.8268(7) -0.0369(6) 0.6745(5) 0.021(2) Uani 1 1 d .
O36 O -0.4529(7) 0.2932(6) 0.7425(5) 0.021(2) Uani 1 1 d .
O37 O -1.0088(7) 0.3444(7) 0.5615(5) 0.021(3) Uani 1 1 d .
O38 O -0.8808(8) 0.5359(7) 0.5820(5) 0.029(3) Uani 1 1 d .
O39 O -0.6183(6) 0.3843(6) 0.7763(5) 0.013(2) Uani 1 1 d .
O40 O -0.9583(8) 0.0568(8) 0.5717(6) 0.033(3) Uani 1 1 d .
O41 O -0.6550(7) 0.2522(6) 0.5843(5) 0.023(3) Uani 1 1 d .
O42 O -0.5764(7) 0.0260(6) 0.7887(5) 0.017(2) Uani 1 1 d .
O43 O -1.0296(8) 0.0011(7) 0.8489(6) 0.028(3) Uani 1 1 d .
O44 O -0.8519(6) 0.2226(6) 0.7341(5) 0.014(2) Uani 1 1 d .
O45 O -0.6232(6) 0.2774(6) 0.7130(5) 0.010(2) Uani 1 1 d .
O46 O -0.4951(7) -0.0324(7) 0.6775(6) 0.025(3) Uani 1 1 d .
O47 O -0.7117(7) 0.1433(6) 0.6961(5) 0.015(2) Uani 1 1 d .
O48 O -0.6066(7) 0.3828(7) 0.5091(5) 0.022(3) Uani 1 1 d .
O49 O -0.8622(7) 0.0838(7) 1.0052(5) 0.025(3) Uani 1 1 d .
O50 O -0.6544(7) 0.2518(6) 0.8394(5) 0.015(2) Uani 1 1 d .
O51 O -0.7319(7) 0.1967(7) 0.4872(6) 0.025(3) Uani 1 1 d .
O52 O -0.7432(7) 0.1180(6) 0.8229(5) 0.019(2) Uani 1 1 d .
O53 O -0.7380(7) 0.2771(6) 1.0276(6) 0.023(3) Uani 1 1 d .
O54 O -0.8994(7) 0.2007(6) 0.8782(5) 0.018(2) Uani 1 1 d .
O55 O -0.3705(6) 0.1567(7) 0.7060(6) 0.021(3) Uani 1 1 d .
O56 O -0.7619(6) 0.3572(5) 0.7508(5) 0.011(2) Uani 1 1 d .
O57 O -0.7207(8) -0.1719(7) 0.7674(6) 0.030(3) Uani 1 1 d .
O58 O -0.7363(7) 0.5064(6) 0.6691(6) 0.023(3) Uani 1 1 d .
O59 O -0.9498(7) 0.1856(7) 0.6337(6) 0.021(2) Uani 1 1 d .
O60 O -0.8266(6) 0.0729(6) 0.7421(5) 0.013(2) Uiso 1 1 d .
O61 O -0.9899(6) 0.1538(6) 0.7935(5) 0.016(2) Uani 1 1 d .
O62 O -0.5904(7) 0.2017(6) 0.9655(5) 0.018(2) Uani 1 1 d .
C1 C -0.1656(11) 0.1287(10) 1.0205(10) 0.028(4) Uani 1 1 d .
H1A H -0.1497 0.1180 1.0672 0.034 Uiso 1 1 calc R
C2 C -0.2759(12) 0.2810(11) 1.0559(10) 0.034(4) Uani 1 1 d DU
H2A H -0.3250 0.3153 1.0735 0.041 Uiso 1 1 calc R
H2B H -0.2407 0.2446 1.0963 0.041 Uiso 1 1 calc R
C3 C 0.7063(12) 1.4216(13) 0.5173(10) 0.048(6) Uani 1 1 d .
H3A H 0.7162 1.4477 0.4724 0.057 Uiso 1 1 calc R
C4 C 0.1336(13) 0.8214(13) 0.5895(12) 0.047(5) Uani 1 1 d U
H4A H 0.0820 0.8635 0.5677 0.056 Uiso 1 1 calc R
H4B H 0.1379 0.8218 0.6379 0.056 Uiso 1 1 calc R
C5 C -0.3172(12) 0.2255(11) 1.0226(10) 0.035(5) Uani 1 1 d .
H5A H -0.3411 0.1881 1.0576 0.042 Uiso 1 1 calc R
H5B H -0.3643 0.2584 0.9888 0.042 Uiso 1 1 calc R
C6 C 0.4188(14) 0.7852(14) 0.5180(11) 0.047(6) Uani 1 1 d .
H6A H 0.4057 0.7447 0.4998 0.057 Uiso 1 1 calc R
C7 C 0.4893(13) 0.8258(12) 0.4999(11) 0.037(5) Uani 1 1 d U
H7A H 0.5310 0.8179 0.4671 0.044 Uiso 1 1 calc R
C8 C -0.1828(14) -0.2098(14) 0.8033(12) 0.052(6) Uani 1 1 d .
H8A H -0.2135 -0.2408 0.7821 0.062 Uiso 1 1 calc R
H8B H -0.1518 -0.2463 0.8454 0.062 Uiso 1 1 calc R
C9 C -0.3621(16) -0.0370(15) 0.8141(12) 0.055(6) Uani 1 1 d .
H9A H -0.4126 0.0048 0.7980 0.065 Uiso 1 1 calc R
C10 C -0.1649(13) 0.1280(12) 0.9111(11) 0.041(5) Uani 1 1 d .
H10A H -0.1332 0.1421 0.8690 0.049 Uiso 1 1 calc R
C11 C -1.4908(13) 0.6263(14) 0.8574(13) 0.051(6) Uani 1 1 d .
H11A H -1.5009 0.5889 0.8341 0.061 Uiso 1 1 calc R
C12 C -0.2456(18) -0.1168(17) 0.8738(14) 0.068(7) Uani 1 1 d U
H12A H -0.2010 -0.1391 0.9086 0.082 Uiso 1 1 calc R
C13 C -1.4757(15) 0.6747(15) 0.9390(15) 0.060(7) Uani 1 1 d .
H13A H -1.4715 0.6860 0.9818 0.072 Uiso 1 1 calc R
C14 C -1.3791(16) 0.6394(19) 0.7054(15) 0.076(8) Uani 1 1 d .
H14A H -1.3402 0.6763 0.6984 0.091 Uiso 1 1 calc R
H14B H -1.3620 0.6006 0.7499 0.091 Uiso 1 1 calc R
C15 C 0.2101(14) 0.8378(16) 0.5570(11) 0.057(7) Uani 1 1 d .
H15A H 0.2028 0.8967 0.5432 0.069 Uiso 1 1 calc R
H15B H 0.2154 0.8183 0.5152 0.069 Uiso 1 1 calc R
C16 C -1.2198(16) 0.5831(16) 0.5898(10) 0.052(6) Uani 1 1 d .
H16A H -1.2390 0.6284 0.5526 0.062 Uiso 1 1 calc R
C17 C -0.0311(15) -0.3118(17) 0.9872(12) 0.055(6) Uani 1 1 d .
H17A H -0.0557 -0.3148 1.0301 0.066 Uiso 1 1 calc R
C18 C -0.2844(18) 0.3906(18) 0.9578(15) 0.081(10) Uani 1 1 d .
H18A H -0.3424 0.4143 0.9719 0.097 Uiso 1 1 calc R
H18B H -0.2898 0.3602 0.9239 0.097 Uiso 1 1 calc R
C19 C -0.1781(15) 0.4639(13) 0.8702(12) 0.052(6) Uani 1 1 d .
H19A H -0.1609 0.4218 0.8481 0.063 Uiso 1 1 calc R
C20 C 0.0315(17) -0.2025(15) 0.8218(14) 0.067(7) Uani 1 1 d U
H20A H 0.0663 -0.2325 0.7917 0.080 Uiso 1 1 calc R
H20B H 0.0658 -0.1686 0.8353 0.080 Uiso 1 1 calc R
C21 C -0.3240(15) -0.0926(15) 0.7805(11) 0.055(7) Uani 1 1 d .
H21A H -0.3433 -0.0976 0.7382 0.066 Uiso 1 1 calc R
C22 C -0.0593(16) -0.1444(15) 0.7799(12) 0.056(6) Uani 1 1 d U
H22A H -0.0922 -0.1141 0.8108 0.067 Uiso 1 1 calc R
H22B H -0.0432 -0.1046 0.7419 0.067 Uiso 1 1 calc R
C23 C -0.1148(19) -0.1806(16) 0.7537(12) 0.067(8) Uani 1 1 d .
H23A H -0.0796 -0.2274 0.7393 0.081 Uiso 1 1 calc R
H23B H -0.1464 -0.1420 0.7127 0.081 Uiso 1 1 calc R
C24 C -1.3652(15) 0.5944(15) 0.6517(12) 0.051(6) Uani 1 1 d U
H24A H -1.4002 0.5542 0.6610 0.061 Uiso 1 1 calc R
H24B H -1.3872 0.6325 0.6076 0.061 Uiso 1 1 calc R
C25 C -1.4768(17) 0.7280(15) 0.8767(16) 0.069(7) Uani 1 1 d U
H25A H -1.4720 0.7818 0.8698 0.083 Uiso 1 1 calc R
C26 C -0.219(2) 0.3381(18) 1.0208(17) 0.097(10) Uiso 1 1 d D
H26A H -0.1644 0.3083 1.0060 0.116 Uiso 1 1 calc R
H26B H -0.2062 0.3713 1.0502 0.116 Uiso 1 1 calc R
C27 C -1.4726(18) 0.689(2) 0.7081(18) 0.087(10) Uani 1 1 d .
H27A H -1.4878 0.7273 0.6631 0.105 Uiso 1 1 calc R
H27B H -1.5103 0.6512 0.7124 0.105 Uiso 1 1 calc R
C28 C -1.4974(17) 0.7331(18) 0.7567(15) 0.072(8) Uani 1 1 d .
H28A H -1.5595 0.7607 0.7473 0.086 Uiso 1 1 calc R
H28B H -1.4650 0.7754 0.7496 0.086 Uiso 1 1 calc R
C29 C -1.209(2) 0.4945(17) 0.6904(16) 0.078(8) Uani 1 1 d U
H29A H -1.2161 0.4666 0.7353 0.094 Uiso 1 1 calc R
C30 C 0.0201(12) -0.3443(12) 0.8954(11) 0.037(5) Uani 1 1 d U
H30A H 0.0381 -0.3739 0.8625 0.045 Uiso 1 1 calc R
C31 C -0.0189(17) -0.2423(15) 0.9438(12) 0.062(7) Uani 1 1 d .
H31A H -0.0300 -0.1906 0.9524 0.075 Uiso 1 1 calc R
C32 C 0.0324(12) 0.6653(12) 0.6687(11) 0.035(5) Uani 1 1 d .
H32A H 0.0788 0.6373 0.7011 0.041 Uiso 1 1 calc R
C33 C -0.2440(14) 0.5358(13) 0.9409(11) 0.042(5) Uani 1 1 d .
H33A H -0.2792 0.5536 0.9746 0.051 Uiso 1 1 calc R
C34 C 0.4131(14) 0.8769(13) 0.5797(11) 0.044(5) Uani 1 1 d .
H34A H 0.3942 0.9101 0.6097 0.053 Uiso 1 1 calc R
C35 C 0.7019(12) 1.0227(11) 0.6150(10) 0.033(4) Uani 1 1 d .
H35A H 0.6533 1.0478 0.6359 0.039 Uiso 1 1 calc R
C36 C 0.7806(13) 0.9527(13) 0.5537(11) 0.043(5) Uani 1 1 d .
H36A H 0.7974 0.9196 0.5232 0.051 Uiso 1 1 calc R
C37 C 0.6414(11) 1.3765(10) 0.6084(9) 0.025(4) Uani 1 1 d U
H37A H 0.5977 1.3696 0.6396 0.030 Uiso 1 1 calc R
C38 C 0.2978(13) 0.7981(14) 0.6027(11) 0.047(5) Uani 1 1 d .
H38A H 0.2922 0.8160 0.6453 0.056 Uiso 1 1 calc R
H38B H 0.3069 0.7390 0.6149 0.056 Uiso 1 1 calc R
C39 C 0.8390(11) 0.9861(11) 0.5862(11) 0.036(5) Uani 1 1 d .
H39A H 0.8996 0.9788 0.5820 0.043 Uiso 1 1 calc R
C40 C -1.1355(17) 0.4848(13) 0.6602(12) 0.053(6) Uani 1 1 d U
H40A H -1.0842 0.4451 0.6786 0.064 Uiso 1 1 calc R
C41 C 0.8022(11) 1.1645(10) 0.6321(9) 0.027(4) Uani 1 1 d U
H41A H 0.7406 1.1879 0.6166 0.032 Uiso 1 1 calc R
H41B H 0.8377 1.1697 0.5918 0.032 Uiso 1 1 calc R
C42 C 0.7636(13) 1.2844(12) 0.6873(9) 0.039(5) Uani 1 1 d .
H42A H 0.7165 1.2683 0.7150 0.047 Uiso 1 1 calc R
H42B H 0.7927 1.3130 0.7124 0.047 Uiso 1 1 calc R
C43 C 0.7721(12) 1.3741(12) 0.5675(10) 0.038(5) Uani 1 1 d .
H43A H 0.8330 1.3663 0.5649 0.046 Uiso 1 1 calc R
C44 C 0.8285(14) 1.2090(13) 0.6800(13) 0.051(6) Uani 1 1 d .
H44A H 0.8829 1.2238 0.6647 0.061 Uiso 1 1 calc R
H44B H 0.8417 1.1714 0.7255 0.061 Uiso 1 1 calc R
C45 C 0.8155(11) 1.0772(11) 0.6685(11) 0.034(5) Uani 1 1 d .
H45A H 0.8777 1.0537 0.6819 0.041 Uiso 1 1 calc R
H45B H 0.7829 1.0728 0.7103 0.041 Uiso 1 1 calc R
C46 C 0.1245(17) 0.7380(16) 0.5837(14) 0.066(7) Uani 1 1 d U
H46A H 0.1295 0.7358 0.5356 0.079 Uiso 1 1 calc R
H46B H 0.1732 0.6961 0.6103 0.079 Uiso 1 1 calc R
C47 C -0.0458(16) 0.7450(16) 0.5772(13) 0.059(6) Uani 1 1 d U
H47A H -0.0632 0.7799 0.5336 0.071 Uiso 1 1 calc R
C48 C -0.2049(17) 0.5778(16) 0.8948(13) 0.066(8) Uani 1 1 d .
H48A H -0.2048 0.6321 0.8920 0.079 Uiso 1 1 calc R
C49 C -0.0957(14) 0.7119(13) 0.6214(11) 0.042(5) Uani 1 1 d .
H49A H -0.1569 0.7239 0.6156 0.051 Uiso 1 1 calc R
C50 C -0.2412(12) 0.1800(11) 0.9209(10) 0.032(4) Uani 1 1 d .
H50A H -0.2660 0.2308 0.8856 0.038 Uiso 1 1 calc R
N1 N -0.1184(9) 0.0990(9) 0.9755(8) 0.028(4) Uani 1 1 d .
N2 N -0.2484(11) -0.1426(11) 0.8216(9) 0.044(4) Uani 1 1 d .
N3 N -1.2768(14) 0.5539(11) 0.6458(10) 0.057(5) Uani 1 1 d .
N4 N -1.4857(11) 0.6911(11) 0.8270(11) 0.049(5) Uani 1 1 d U
N5 N -0.2238(14) 0.4617(12) 0.9302(9) 0.059(6) Uani 1 1 d .
N6 N 0.0125(12) -0.2625(10) 0.8856(9) 0.043(4) Uani 1 1 d .
N7 N -1.4815(11) 0.6057(12) 0.9288(10) 0.050(5) Uani 1 1 d .
N8 N 0.4814(11) 0.8778(11) 0.5411(9) 0.041(4) Uani 1 1 d .
N9 N 0.3754(11) 0.8193(9) 0.5679(8) 0.034(4) Uani 1 1 d .
N10 N -0.2435(9) 0.1787(8) 0.9882(8) 0.027(4) Uani 1 1 d .
N11 N 0.7249(9) 1.3406(9) 0.6229(7) 0.029(4) Uani 1 1 d .
N12 N 0.7858(9) 1.0311(8) 0.6248(8) 0.029(3) Uani 1 1 d .
N13 N 0.6969(10) 0.9761(11) 0.5736(8) 0.039(4) Uani 1 1 d .
N14 N 0.6252(9) 1.4242(9) 0.5442(8) 0.030(4) Uani 1 1 d .
N15 N -0.0021(12) -0.3756(13) 0.9589(9) 0.051(5) Uani 1 1 d .
N16 N -0.1644(10) 0.5362(10) 0.8512(9) 0.041(4) Uani 1 1 d .
N17 N -1.1425(11) 0.5385(10) 0.5995(10) 0.045(5) Uani 1 1 d .
N18 N 0.0392(10) 0.7176(9) 0.6082(8) 0.033(4) Uani 1 1 d .
N19 N -0.0501(10) 0.6595(10) 0.6754(8) 0.035(4) Uani 1 1 d .
N20 N -0.3171(12) -0.0499(12) 0.8748(10) 0.053(5) Uani 1 1 d .

loop_
_atom_site_aniso_label
_atom_site_aniso_U_11
_atom_site_aniso_U_22
_atom_site_aniso_U_33
_atom_site_aniso_U_23
_atom_site_aniso_U_13
_atom_site_aniso_U_12
W1 0.0269(4) 0.0191(3) 0.0219(4) -0.0059(3) 0.0007(3) -0.0120(3)
W2 0.0251(4) 0.0274(4) 0.0223(4) -0.0118(3) 0.0012(3) -0.0146(3)
W3 0.0203(3) 0.0194(3) 0.0131(3) -0.0055(3) 0.0023(3) -0.0086(3)
W4 0.0194(3) 0.0181(3) 0.0136(3) -0.0065(3) 0.0036(3) -0.0082(3)
W5 0.0242(4) 0.0178(3) 0.0258(4) -0.0108(3) 0.0055(3) -0.0098(3)
W6 0.0185(3) 0.0169(3) 0.0185(3) -0.0032(3) -0.0017(3) -0.0035(3)
W7 0.0203(3) 0.0184(3) 0.0143(3) -0.0079(3) 0.0019(3) -0.0071(3)
W8 0.0199(3) 0.0158(3) 0.0142(3) -0.0045(2) 0.0007(3) -0.0038(3)
W9 0.0177(3) 0.0202(3) 0.0129(3) -0.0078(3) 0.0012(2) -0.0080(3)
W10 0.0153(3) 0.0171(3) 0.0159(3) -0.0086(3) 0.0030(2) -0.0051(3)
W11 0.0286(4) 0.0225(3) 0.0231(4) -0.0127(3) 0.0039(3) -0.0128(3)
W12 0.0140(3) 0.0229(3) 0.0194(3) -0.0075(3) -0.0018(3) -0.0046(3)
W13 0.0184(3) 0.0191(3) 0.0144(3) -0.0049(3) -0.0017(3) -0.0039(3)
W14 0.0178(3) 0.0169(3) 0.0206(3) -0.0088(3) 0.0027(3) -0.0033(3)
W15 0.0229(4) 0.0228(4) 0.0243(4) -0.0109(3) 0.0061(3) -0.0125(3)
W16 0.0152(3) 0.0193(3) 0.0172(3) -0.0077(3) 0.0032(3) -0.0059(3)
W17 0.0205(4) 0.0236(4) 0.0244(4) -0.0102(3) -0.0012(3) -0.0098(3)
W18 0.0148(3) 0.0196(3) 0.0221(4) -0.0103(3) 0.0031(3) -0.0049(3)
Ag1 0.0651(13) 0.0606(12) 0.0727(14) -0.0271(10) -0.0055(10) -0.0153(10)
Ag2 0.0476(11) 0.0777(14) 0.0596(12) -0.0175(10) 0.0073(9) -0.0211(10)
Ag3 0.0462(9) 0.0450(9) 0.0388(9) -0.0094(7) 0.0147(7) -0.0200(8)
Ag4 0.076(2) 0.0598(17) 0.0718(19) -0.0006(15) 0.0068(15) -0.0384(15)
Ag5 0.0465(15) 0.0661(17) 0.0595(17) -0.0040(14) 0.0008(12) -0.0124(13)
Ag6 0.0220(10) 0.0346(11) 0.0414(12) 0.0077(9) -0.0051(9) -0.0074(9)
Ag7 0.0408(9) 0.0583(10) 0.0572(11) -0.0351(9) 0.0114(8) -0.0320(8)
Ag8 0.0224(10) 0.0256(10) 0.0385(11) -0.0026(9) 0.0044(8) -0.0003(8)
Ag9 0.0705(13) 0.0673(13) 0.0504(11) -0.0048(10) 0.0019(10) -0.0185(11)
P1 0.0080(18) 0.0137(19) 0.0102(18) -0.0061(15) 0.0012(14) -0.0051(15)
P2 0.015(2) 0.0088(18) 0.0113(19) -0.0045(15) 0.0009(15) -0.0041(15)
O1 0.019(5) 0.028(5) 0.024(5) -0.006(4) 0.004(4) -0.021(4)
OW1 0.031(9) 0.052(10) 0.157(19) -0.052(11) -0.023(10) 0.005(7)
O2 0.019(6) 0.018(6) 0.021(6) -0.013(5) 0.003(5) -0.001(5)
O3 0.019(6) 0.018(6) 0.027(6) -0.012(5) 0.015(5) -0.009(5)
O4 0.032(7) 0.020(6) 0.013(6) -0.011(5) 0.001(5) 0.003(5)
O5 0.015(6) 0.027(6) 0.019(6) -0.009(5) 0.006(4) -0.012(5)
O6 0.029(7) 0.019(6) 0.024(6) -0.002(5) 0.000(5) 0.000(5)
O7 0.040(7) 0.020(6) 0.029(7) -0.009(5) 0.009(6) 0.003(5)
O8 0.019(6) 0.019(5) 0.015(5) -0.010(4) 0.000(4) -0.006(5)
O9 0.020(6) 0.019(6) 0.021(6) -0.005(5) 0.000(5) -0.003(5)
O10 0.024(6) 0.019(6) 0.008(5) -0.002(4) 0.005(4) -0.007(5)
O11 0.016(5) 0.014(5) 0.018(5) -0.006(4) 0.005(4) -0.013(4)
O12 0.028(6) 0.012(5) 0.023(6) -0.002(5) 0.000(5) 0.004(5)
O13 0.022(5) 0.020(5) 0.007(5) -0.001(4) 0.004(4) 0.000(4)
O14 0.016(5) 0.022(6) 0.014(5) -0.007(4) 0.004(4) -0.012(5)
O15 0.031(7) 0.017(6) 0.022(6) -0.002(5) 0.003(5) -0.008(5)
O16 0.029(6) 0.017(6) 0.024(6) -0.004(5) 0.000(5) -0.009(5)
O17 0.008(5) 0.029(6) 0.024(6) -0.013(5) 0.001(4) -0.010(5)
O18 0.014(5) 0.017(5) 0.025(6) -0.010(5) -0.007(5) -0.006(4)
O19 0.014(5) 0.025(5) 0.008(4) -0.008(4) 0.006(4) -0.005(4)
O20 0.058(8) 0.018(6) 0.017(6) -0.012(5) 0.007(6) -0.012(6)
O21 0.018(6) 0.021(6) 0.014(5) -0.007(5) -0.008(4) 0.003(5)
O22 0.023(6) 0.019(6) 0.023(6) -0.008(5) 0.005(5) -0.007(5)
O23 0.053(8) 0.026(7) 0.020(6) 0.003(5) 0.012(6) -0.010(6)
O24 0.018(6) 0.031(6) 0.011(5) -0.006(5) 0.008(4) -0.006(5)
O25 0.022(6) 0.028(6) 0.032(7) -0.012(5) -0.003(5) 0.001(5)
O26 0.020(6) 0.023(6) 0.016(6) -0.005(5) 0.002(4) -0.018(5)
O27 0.033(7) 0.007(5) 0.020(6) -0.004(4) 0.000(5) 0.005(5)
O28 0.014(6) 0.018(6) 0.046(8) -0.015(5) 0.005(5) -0.007(5)
O29 0.027(6) 0.024(6) 0.017(6) -0.011(5) 0.003(5) -0.009(5)
O30 0.022(6) 0.017(6) 0.013(5) -0.002(4) 0.008(4) 0.004(5)
O31 0.022(6) 0.013(5) 0.021(6) -0.009(4) 0.009(5) 0.001(5)
O32 0.019(6) 0.039(7) 0.016(6) -0.006(5) -0.002(5) -0.007(5)
O33 0.008(5) 0.024(5) 0.025(5) -0.010(4) 0.000(4) -0.010(4)
O34 0.021(6) 0.021(6) 0.018(6) -0.002(5) -0.007(5) -0.001(5)
O35 0.029(6) 0.020(6) 0.022(6) -0.011(5) 0.010(5) -0.016(5)
O36 0.033(7) 0.023(6) 0.013(5) -0.015(5) 0.009(5) -0.009(5)
O37 0.017(6) 0.023(6) 0.021(6) -0.002(5) -0.009(5) -0.004(5)
O38 0.043(8) 0.020(6) 0.011(6) 0.005(5) -0.006(5) 0.007(5)
O39 0.012(5) 0.017(5) 0.013(5) -0.006(4) 0.000(4) -0.008(4)
O40 0.039(7) 0.038(7) 0.027(7) -0.011(6) -0.002(6) -0.018(6)
O41 0.037(7) 0.017(6) 0.015(6) -0.007(5) 0.007(5) -0.004(5)
O42 0.015(5) 0.025(6) 0.009(5) -0.004(4) 0.007(4) -0.003(5)
O43 0.037(7) 0.019(6) 0.031(7) -0.010(5) 0.012(6) -0.010(5)
O44 0.006(5) 0.017(5) 0.012(5) 0.003(4) -0.002(4) 0.003(4)
O45 0.015(5) 0.009(5) 0.010(5) -0.007(4) 0.005(4) -0.008(4)
O46 0.030(7) 0.018(6) 0.026(6) -0.012(5) 0.003(5) 0.001(5)
O47 0.021(6) 0.011(5) 0.012(5) -0.005(4) -0.003(4) -0.001(4)
O48 0.028(6) 0.035(7) 0.010(5) -0.009(5) 0.012(5) -0.016(5)
O49 0.028(6) 0.036(7) 0.013(6) -0.006(5) 0.004(5) -0.012(5)
O50 0.019(6) 0.017(5) 0.013(5) -0.005(4) -0.003(4) -0.009(4)
O51 0.028(6) 0.033(7) 0.018(6) -0.006(5) -0.002(5) -0.015(5)
O52 0.023(6) 0.017(5) 0.008(5) 0.001(4) 0.006(4) 0.006(5)
O53 0.034(7) 0.017(6) 0.021(6) -0.008(5) 0.003(5) -0.008(5)
O54 0.015(6) 0.021(6) 0.017(6) -0.008(5) 0.003(4) 0.002(5)
O55 0.006(5) 0.024(6) 0.033(7) -0.012(5) 0.006(5) 0.000(4)
O56 0.015(5) 0.005(5) 0.016(5) -0.003(4) -0.003(4) -0.006(4)
O57 0.040(7) 0.021(6) 0.033(7) -0.011(5) 0.011(6) -0.008(6)
O58 0.036(7) 0.013(5) 0.022(6) -0.008(5) 0.009(5) -0.006(5)
O59 0.015(6) 0.023(6) 0.028(6) -0.004(5) -0.002(5) -0.015(5)
O61 0.011(5) 0.020(6) 0.022(6) -0.010(5) 0.001(4) -0.007(4)
O62 0.026(6) 0.018(6) 0.009(5) -0.009(4) -0.002(4) 0.000(5)
C1 0.027(10) 0.023(9) 0.030(10) 0.004(8) 0.004(8) -0.009(8)
C2 0.036(8) 0.032(8) 0.040(8) -0.017(6) 0.005(7) -0.013(6)
C3 0.022(10) 0.064(14) 0.035(12) 0.014(10) 0.016(9) 0.004(10)
C4 0.036(8) 0.057(9) 0.062(9) -0.017(7) 0.004(7) -0.035(7)
C5 0.034(11) 0.028(10) 0.038(11) -0.008(8) 0.016(9) 0.002(8)
C6 0.060(15) 0.052(13) 0.039(12) -0.027(10) 0.022(11) -0.016(11)
C7 0.036(8) 0.039(8) 0.051(9) -0.027(7) 0.009(7) -0.022(7)
C8 0.049(14) 0.052(14) 0.046(13) -0.017(11) -0.003(11) 0.009(11)
C9 0.053(15) 0.050(14) 0.045(14) 0.008(12) -0.006(12) -0.004(12)
C10 0.044(12) 0.042(12) 0.040(12) -0.018(10) 0.017(10) -0.011(10)
C11 0.037(12) 0.048(14) 0.077(18) -0.040(13) -0.003(12) -0.003(11)
C12 0.074(11) 0.070(11) 0.061(10) -0.025(8) -0.005(8) -0.010(8)
C13 0.050(15) 0.055(15) 0.09(2) -0.054(15) 0.008(13) -0.002(12)
C14 0.048(15) 0.09(2) 0.09(2) -0.024(18) -0.010(14) -0.016(15)
C15 0.043(13) 0.090(19) 0.037(13) -0.006(12) 0.010(10) -0.024(13)
C16 0.074(17) 0.082(17) 0.014(10) -0.009(10) -0.002(10) -0.049(15)
C17 0.043(13) 0.083(18) 0.048(14) -0.027(14) 0.003(11) -0.020(13)
C18 0.08(2) 0.11(2) 0.10(2) -0.08(2) 0.027(17) -0.061(19)
C19 0.068(16) 0.033(12) 0.063(16) -0.021(11) 0.018(13) -0.016(11)
C20 0.073(10) 0.057(10) 0.068(10) -0.019(8) 0.021(8) -0.009(8)
C21 0.047(14) 0.074(17) 0.030(12) 0.007(12) -0.015(10) -0.006(12)
C22 0.070(15) 0.054(14) 0.048(14) -0.010(11) 0.023(11) -0.029(12)
C23 0.10(2) 0.060(16) 0.042(14) -0.031(12) 0.017(14) -0.002(15)
C24 0.049(9) 0.064(10) 0.050(9) -0.016(8) -0.004(7) -0.032(8)
C25 0.070(18) 0.032(13) 0.10(2) -0.016(13) 0.006(16) -0.001(12)
C27 0.055(18) 0.10(2) 0.10(3) 0.00(2) -0.003(17) -0.030(17)
C28 0.041(15) 0.08(2) 0.08(2) -0.006(17) -0.027(14) -0.007(14)
C29 0.095(11) 0.063(11) 0.073(11) -0.016(8) 0.010(9) -0.014(9)
C30 0.037(8) 0.039(8) 0.049(9) -0.023(7) 0.005(7) -0.023(7)
C31 0.083(19) 0.047(14) 0.051(15) -0.025(12) 0.031(13) 0.008(13)
C32 0.021(10) 0.042(11) 0.050(12) -0.019(10) 0.000(9) -0.017(8)
C33 0.051(13) 0.052(13) 0.041(12) -0.022(10) 0.018(10) -0.035(11)
C34 0.055(14) 0.048(13) 0.045(13) -0.031(10) 0.022(11) -0.021(11)
C35 0.022(9) 0.038(11) 0.051(12) -0.021(9) -0.001(8) -0.022(8)
C36 0.035(12) 0.053(13) 0.048(13) -0.026(11) 0.006(10) -0.012(10)
C37 0.016(7) 0.024(7) 0.037(8) -0.008(6) 0.009(6) -0.009(6)
C38 0.044(13) 0.053(14) 0.046(13) -0.020(11) 0.011(10) -0.010(11)
C39 0.011(9) 0.032(10) 0.069(14) -0.025(10) 0.004(9) -0.002(8)
C40 0.063(14) 0.035(12) 0.058(15) -0.005(11) -0.013(11) -0.013(11)
C41 0.027(7) 0.028(7) 0.031(7) -0.005(6) -0.013(6) -0.018(6)
C42 0.040(12) 0.045(12) 0.021(10) -0.007(9) -0.011(8) 0.013(9)
C43 0.025(10) 0.045(12) 0.039(11) 0.001(9) 0.009(9) -0.009(9)
C44 0.045(13) 0.047(13) 0.071(16) -0.021(12) -0.021(11) -0.023(11)
C45 0.014(9) 0.038(11) 0.053(13) -0.016(9) -0.009(8) -0.007(8)
C46 0.069(9) 0.066(9) 0.061(9) -0.018(6) 0.018(6) -0.012(6)
C47 0.067(10) 0.064(10) 0.045(9) -0.018(8) 0.012(8) -0.008(8)
C48 0.075(18) 0.060(16) 0.069(18) -0.021(14) 0.040(15) -0.025(14)
C49 0.038(12) 0.050(13) 0.048(13) -0.020(11) -0.005(10) -0.020(10)
C50 0.029(10) 0.031(10) 0.035(11) -0.001(8) 0.002(8) -0.013(8)
N1 0.017(7) 0.027(8) 0.041(9) 0.001(7) -0.005(7) -0.015(6)
N2 0.047(11) 0.057(11) 0.041(10) -0.023(9) -0.005(8) -0.028(9)
N3 0.086(15) 0.041(11) 0.048(11) -0.032(9) -0.014(11) -0.001(10)
N4 0.034(10) 0.032(10) 0.082(15) -0.013(10) -0.002(10) -0.013(8)
N5 0.097(16) 0.055(12) 0.041(11) -0.021(9) 0.041(11) -0.044(12)
N6 0.053(11) 0.034(9) 0.051(11) -0.022(8) 0.011(9) -0.015(8)
N7 0.031(10) 0.071(13) 0.064(13) -0.023(11) -0.002(9) -0.034(9)
N8 0.038(10) 0.061(11) 0.052(11) -0.041(9) 0.015(8) -0.038(9)
N9 0.060(11) 0.022(8) 0.029(8) -0.012(7) 0.019(8) -0.018(8)
N10 0.020(7) 0.013(7) 0.037(9) 0.007(6) 0.008(6) -0.001(6)
N11 0.027(8) 0.030(8) 0.023(8) 0.002(6) 0.003(6) -0.002(7)
N12 0.028(8) 0.022(8) 0.041(9) -0.016(7) -0.002(7) -0.009(6)
N13 0.034(9) 0.058(11) 0.043(10) -0.031(9) 0.021(8) -0.028(8)
N14 0.025(8) 0.025(8) 0.036(9) 0.001(7) -0.007(7) -0.010(7)
N15 0.047(11) 0.081(14) 0.045(11) -0.024(10) 0.003(9) -0.044(11)
N16 0.029(9) 0.046(11) 0.043(10) -0.014(8) 0.013(8) 0.004(8)
N17 0.029(9) 0.036(10) 0.077(14) -0.018(10) -0.013(9) -0.014(8)
N18 0.039(9) 0.025(8) 0.042(10) -0.014(7) 0.012(8) -0.019(7)
N19 0.024(8) 0.043(9) 0.035(9) -0.001(8) -0.003(7) -0.013(7)
N20 0.042(11) 0.058(12) 0.051(12) -0.009(10) -0.004(9) 0.001(9)

loop_
_atom_type_symbol
_atom_type_description
_atom_type_scat_dispersion_real
_atom_type_scat_dispersion_imag
_atom_type_scat_source
C C 0.0033 0.0016 'International Tables Vol C Tables 4.2.6.8 and 6.1.1.4'
H H 0.0000 0.0000 'International Tables Vol C Tables 4.2.6.8 and 6.1.1.4'
N N 0.0061 0.0033 'International Tables Vol C Tables 4.2.6.8 and 6.1.1.4'
O O 0.0106 0.0060 'International Tables Vol C Tables 4.2.6.8 and 6.1.1.4'
P P 0.1023 0.0942 'International Tables Vol C Tables 4.2.6.8 and 6.1.1.4'
Ag Ag -0.8971 1.1015 'International Tables Vol C Tables 4.2.6.8 and 6.1.1.4'
W W -0.8490 6.8722 'International Tables Vol C Tables 4.2.6.8 and 6.1.1.4'

loop_
_geom_angle_atom_site_label_1
_geom_angle_atom_site_label_2
_geom_angle_atom_site_label_3
_geom_angle
_geom_angle_site_symmetry_1
_geom_angle_site_symmetry_3
O23 W1 O58 103.0(5) . .
O23 W1 O5 102.2(5) . .
O58 W1 O5 86.9(5) . .
O23 W1 O16 101.1(5) . .
O58 W1 O16 90.4(5) . .
O5 W1 O16 156.6(4) . .
O23 W1 O1 99.5(5) . .
O58 W1 O1 157.4(4) . .
O5 W1 O1 86.9(5) . .
O16 W1 O1 86.8(5) . .
O23 W1 O39 170.0(5) . .
O58 W1 O39 85.2(4) . .
O5 W1 O39 83.6(4) . .
O16 W1 O39 72.9(4) . .
O1 W1 O39 72.5(4) . .
O40 W2 O26 102.7(5) . .
O40 W2 O35 102.4(5) . .
O26 W2 O35 91.0(4) . .
O40 W2 O33 101.9(5) . .
O26 W2 O33 155.1(4) . .
O35 W2 O33 87.5(4) . .
O40 W2 O59 102.5(5) . .
O26 W2 O59 83.4(4) . .
O35 W2 O59 155.1(5) . .
O33 W2 O59 87.6(4) . .
O40 W2 O60 172.2(5) . .
O26 W2 O60 83.7(4) . .
O35 W2 O60 72.6(4) . .
O33 W2 O60 72.2(4) . .
O59 W2 O60 82.6(4) . .
O48 W3 O41 97.0(5) . .
O48 W3 O14 101.6(5) . .
O41 W3 O14 88.7(5) . .
O48 W3 O19 100.7(5) . .
O41 W3 O19 88.7(5) . .
O14 W3 O19 157.8(4) . .
O48 W3 O5 99.2(5) . .
O41 W3 O5 163.7(4) . .
O14 W3 O5 86.3(4) . .
O19 W3 O5 90.1(4) . .
O48 W3 O45 174.3(5) . .
O41 W3 O45 81.0(4) . .
O14 W3 O45 83.7(4) . .
O19 W3 O45 74.1(4) . .
O5 W3 O45 83.1(4) . .
O49 W4 O31 98.2(5) . .
O49 W4 O54 102.1(5) . .
O31 W4 O54 87.7(5) . .
O49 W4 O13 98.7(5) . .
O31 W4 O13 89.5(5) . .
O54 W4 O13 159.2(4) . .
O49 W4 O30 98.1(5) . .
O31 W4 O30 163.5(4) . .
O54 W4 O30 86.7(4) . .
O13 W4 O30 90.2(4) . .
O49 W4 O52 173.1(5) . .
O31 W4 O52 81.1(4) . .
O54 W4 O52 84.8(4) . .
O13 W4 O52 74.4(4) . .
O30 W4 O52 83.0(4) . .
O57 W5 O3 100.6(5) . .
O57 W5 O11 102.5(5) . .
O3 W5 O11 90.6(4) . .
O57 W5 O8 102.7(5) . .
O3 W5 O8 156.7(4) . .
O11 W5 O8 85.1(4) . .
O57 W5 O35 99.8(5) . .
O3 W5 O35 88.6(5) . .
O11 W5 O35 157.5(4) . .
O8 W5 O35 86.8(4) . .
O57 W5 O60 171.2(5) . .
O3 W5 O60 73.8(4) . .
O11 W5 O60 84.6(4) . .
O8 W5 O60 83.0(4) . .
O35 W5 O60 73.5(4) . .
O38 W6 O18 98.9(5) . .
O38 W6 O14 103.0(5) . .
O18 W6 O14 90.0(4) . .
O38 W6 O12 99.0(5) . .
O18 W6 O12 91.4(5) . .
O14 W6 O12 157.5(4) . .
O38 W6 O58 96.0(5) . .
O18 W6 O58 165.0(4) . .
O14 W6 O58 85.0(4) . .
O12 W6 O58 87.9(5) . .
O38 W6 O56 171.7(5) . .
O18 W6 O56 84.4(4) . .
O14 W6 O56 84.6(4) . .
O12 W6 O56 73.2(4) . .
O58 W6 O56 81.1(4) . .
O53 W7 O24 101.8(5) . .
O53 W7 O30 98.9(5) . .
O24 W7 O30 89.8(5) . .
O53 W7 O62 100.9(5) . .
O24 W7 O62 157.2(4) . .
O30 W7 O62 88.3(4) . .
O53 W7 O34 98.6(5) . .
O24 W7 O34 86.0(4) . .
O30 W7 O34 162.5(4) . .
O62 W7 O34 89.0(4) . .
O53 W7 O50 173.8(5) . .
O24 W7 O50 84.5(4) . .
O30 W7 O50 81.6(4) . .
O62 W7 O50 72.8(4) . .
O34 W7 O50 81.1(4) . .
O6 W8 O42 99.5(5) . .
O6 W8 O22 96.8(5) . .
O42 W8 O22 89.6(5) . .
O6 W8 O11 98.0(5) . .
O42 W8 O11 87.4(4) . .
O22 W8 O11 165.1(4) . .
O6 W8 O13 103.7(5) . .
O42 W8 O13 156.8(4) . .
O22 W8 O13 88.8(5) . .
O11 W8 O13 88.2(4) . .
O6 W8 O52 176.4(4) . .
O42 W8 O52 84.1(4) . .
O22 W8 O52 83.0(4) . .
O11 W8 O52 82.2(4) . .
O13 W8 O52 72.7(4) . .
O51 W9 O9 103.4(5) . .
O51 W9 O26 98.3(5) . .
O9 W9 O26 86.1(5) . .
O51 W9 O10 99.1(5) . .
O9 W9 O10 157.5(4) . .
O26 W9 O10 89.6(4) . .
O51 W9 O41 98.8(5) . .
O9 W9 O41 88.2(5) . .
O26 W9 O41 162.8(4) . .
O10 W9 O41 89.6(4) . .
O51 W9 O47 172.7(5) . .
O9 W9 O47 83.9(4) . .
O26 W9 O47 81.2(4) . .
O10 W9 O47 73.7(4) . .
O41 W9 O47 82.1(4) . .
O46 W10 O10 99.8(5) . .
O46 W10 O8 98.3(5) . .
O10 W10 O8 91.6(4) . .
O46 W10 O29 98.7(5) . .
O10 W10 O29 88.6(4) . .
O8 W10 O29 162.7(4) . .
O46 W10 O42 103.0(5) . .
O10 W10 O42 157.1(4) . .
O8 W10 O42 87.5(4) . .
O29 W10 O42 85.7(5) . .
O46 W10 O47 173.9(4) . .
O10 W10 O47 74.1(4) . .
O8 W10 O47 81.8(4) . .
O29 W10 O47 81.6(4) . .
O42 W10 O47 83.1(4) . .
O20 W11 O27 102.2(5) . .
O20 W11 O34 101.0(5) . .
O27 W11 O34 85.6(4) . .
O20 W11 O2 100.1(6) . .
O27 W11 O2 157.7(4) . .
O34 W11 O2 91.0(4) . .
O20 W11 O16 101.0(5) . .
O27 W11 O16 87.5(4) . .
O34 W11 O16 157.9(5) . .
O2 W11 O16 87.5(5) . .
O20 W11 O39 171.3(5) . .
O27 W11 O39 83.9(4) . .
O34 W11 O39 85.5(4) . .
O2 W11 O39 73.9(4) . .
O16 W11 O39 72.9(4) . .
O37 W12 O59 98.3(5) . .
O37 W12 O9 102.7(5) . .
O59 W12 O9 87.5(5) . .
O37 W12 O17 99.2(5) . .
O59 W12 O17 92.2(5) . .
O9 W12 O17 157.9(4) . .
O37 W12 O18 96.5(5) . .
O59 W12 O18 164.8(4) . .
O9 W12 O18 86.4(5) . .
O17 W12 O18 88.3(4) . .
O37 W12 O44 173.4(4) . .
O59 W12 O44 83.4(4) . .
O9 W12 O44 83.7(4) . .
O17 W12 O44 74.3(4) . .
O18 W12 O44 82.2(4) . .
O32 W13 O15 99.3(5) . .
O32 W13 O4 100.2(5) . .
O15 W13 O4 89.5(5) . .
O32 W13 O62 102.6(5) . .
O15 W13 O62 92.7(5) . .
O4 W13 O62 156.4(5) . .
O32 W13 O22 94.6(5) . .
O15 W13 O22 165.7(5) . .
O4 W13 O22 84.9(5) . .
O62 W13 O22 87.3(5) . .
O32 W13 O50 175.0(4) . .
O15 W13 O50 84.4(4) . .
O4 W13 O50 83.1(4) . .
O62 W13 O50 73.7(4) . .
O22 W13 O50 81.9(4) . .
O7 W14 O21 97.3(5) . .
O7 W14 O12 99.1(5) . .
O21 W14 O12 89.9(5) . .
O7 W14 O24 103.2(5) . .
O21 W14 O24 87.9(4) . .
O12 W14 O24 157.8(4) . .
O7 W14 O27 98.6(5) . .
O21 W14 O27 163.9(4) . .
O12 W14 O27 89.8(5) . .
O24 W14 O27 86.3(4) . .
O7 W14 O56 172.4(4) . .
O21 W14 O56 83.7(4) . .
O12 W14 O56 73.4(4) . .
O24 W14 O56 84.3(4) . .
O27 W14 O56 80.8(4) . .
O43 W15 O33 101.9(5) . .
O43 W15 O61 103.2(5) . .
O33 W15 O61 91.9(4) . .
O43 W15 O31 102.2(5) . .
O33 W15 O31 155.7(4) . .
O61 W15 O31 85.2(4) . .
O43 W15 O3 99.3(5) . .
O33 W15 O3 87.5(5) . .
O61 W15 O3 157.1(4) . .
O31 W15 O3 86.1(4) . .
O43 W15 O60 170.9(5) . .
O33 W15 O60 73.8(4) . .
O61 W15 O60 85.1(4) . .
O31 W15 O60 81.9(4) . .
O3 W15 O60 72.7(4) . .
O55 W16 O29 98.9(5) . .
O55 W16 O19 101.2(5) . .
O29 W16 O19 90.2(4) . .
O55 W16 O4 100.9(5) . .
O29 W16 O4 89.3(5) . .
O19 W16 O4 157.7(4) . .
O55 W16 O36 96.1(5) . .
O29 W16 O36 164.9(5) . .
O19 W16 O36 88.2(4) . .
O4 W16 O36 86.6(4) . .
O55 W16 O45 175.6(4) . .
O29 W16 O45 83.5(4) . .
O19 W16 O45 75.0(4) . .
O4 W16 O45 82.8(4) . .
O36 W16 O45 81.6(4) . .
O25 W17 O1 100.7(5) . .
O25 W17 O36 101.3(5) . .
O1 W17 O36 91.8(5) . .
O25 W17 O2 101.9(5) . .
O1 W17 O2 88.1(5) . .
O36 W17 O2 156.3(5) . .
O25 W17 O15 101.6(5) . .
O1 W17 O15 157.8(5) . .
O36 W17 O15 84.0(5) . .
O2 W17 O15 87.2(5) . .
O25 W17 O39 173.1(5) . .
O1 W17 O39 74.0(4) . .
O36 W17 O39 83.5(4) . .
O2 W17 O39 73.7(4) . .
O15 W17 O39 83.8(4) . .
O28 W18 O21 98.6(5) . .
O28 W18 O54 103.6(5) . .
O21 W18 O54 88.9(4) . .
O28 W18 O17 100.3(5) . .
O21 W18 O17 90.4(4) . .
O54 W18 O17 156.0(4) . .
O28 W18 O61 97.8(5) . .
O21 W18 O61 163.4(4) . .
O54 W18 O61 85.6(4) . .
O17 W18 O61 88.3(4) . .
O28 W18 O44 172.2(5) . .
O21 W18 O44 83.7(4) . .
O54 W18 O44 83.8(4) . .
O17 W18 O44 72.3(4) . .
O61 W18 O44 80.2(4) . .
N20 Ag1 C10 147.6(7) . .
N20 Ag1 C50 163.8(6) . .
C10 Ag1 C50 32.6(6) . .
N20 Ag1 O32 89.4(5) . .
C10 Ag1 O32 120.5(6) . .
C50 Ag1 O32 88.0(5) . .
N20 Ag1 Ag9 46.0(5) . .
C10 Ag1 Ag9 161.6(5) . .
C50 Ag1 Ag9 140.7(4) . .
O32 Ag1 Ag9 56.7(3) . .
N17 Ag2 O37 148.0(5) . 2_366
N17 Ag2 O38 122.8(5) . .
O37 Ag2 O38 87.6(4) 2_366 .
N17 Ag2 Ag2 105.4(5) . 2_366
O37 Ag2 Ag2 85.8(3) 2_366 2_366
O38 Ag2 Ag2 83.9(3) . 2_366
N19 Ag3 N16 166.9(6) . .
N15 Ag4 N15 180.000(1) 2_547 .
N7 Ag5 N7 180.000(3) 2_267 .
N14 Ag6 N14 180.000(3) . 2_686
N13 Ag7 N8 169.1(7) . .
N13 Ag7 Ag7 123.3(5) . 2_676
N8 Ag7 Ag7 67.6(5) . 2_676
N1 Ag8 N1 180.000(3) . 2_557
N20 Ag9 O62 117.8(6) . 2_457
N20 Ag9 O22 149.9(5) . 2_457
O62 Ag9 O22 62.8(3) 2_457 2_457
N20 Ag9 O6 102.9(6) . .
O62 Ag9 O6 76.5(3) 2_457 .
O22 Ag9 O6 106.1(4) 2_457 .
N20 Ag9 Ag1 47.3(5) . .
O62 Ag9 Ag1 142.9(3) 2_457 .
O22 Ag9 Ag1 111.9(3) 2_457 .
O6 Ag9 Ag1 135.0(2) . .
O52 P1 O47 112.4(6) . .
O52 P1 O44 111.3(6) . .
O47 P1 O44 111.0(5) . .
O52 P1 O60 106.7(6) . .
O47 P1 O60 106.4(6) . .
O44 P1 O60 108.7(6) . .
O56 P2 O45 112.0(6) . .
O56 P2 O50 111.7(6) . .
O45 P2 O50 111.2(6) . .
O56 P2 O39 106.8(5) . .
O45 P2 O39 107.2(5) . .
O50 P2 O39 107.7(6) . .
W17 O1 W1 122.5(5) . .
W11 O2 W17 121.7(6) . .
W5 O3 W15 122.8(5) . .
W13 O4 W16 149.1(6) . .
W1 O5 W3 149.4(6) . .
W8 O6 Ag9 120.1(6) . .
W10 O8 W5 151.4(6) . .
W9 O9 W12 149.5(6) . .
W10 O10 W9 122.0(5) . .
W5 O11 W8 150.9(5) . .
W14 O12 W6 122.7(5) . .
W4 O13 W8 121.9(5) . .
W6 O14 W3 152.0(6) . .
W13 O15 W17 149.8(7) . .
W1 O16 W11 123.1(6) . .
W12 O17 W18 123.3(5) . .
W6 O18 W12 161.9(6) . .
W16 O19 W3 121.3(5) . .
W14 O21 W18 162.1(6) . .
W8 O22 W13 159.9(6) . .
W8 O22 Ag9 105.7(4) . 2_457
W13 O22 Ag9 94.0(4) . 2_457
W7 O24 W14 151.3(6) . .
W2 O26 W9 153.3(6) . .
W11 O27 W14 151.4(6) . .
W16 O29 W10 160.9(6) . .
W7 O30 W4 161.9(6) . .
W4 O31 W15 151.0(6) . .
W13 O32 Ag1 135.8(6) . .
W15 O33 W2 124.5(5) . .
W11 O34 W7 151.3(6) . .
W2 O35 W5 124.0(6) . .
W17 O36 W16 153.5(6) . .
W12 O37 Ag2 122.6(5) . 2_366
W6 O38 Ag2 129.2(6) . .
P2 O39 W17 126.0(5) . .
P2 O39 W11 123.4(5) . .
W17 O39 W11 90.7(3) . .
P2 O39 W1 124.5(5) . .
W17 O39 W1 90.9(3) . .
W11 O39 W1 91.1(3) . .
W3 O41 W9 161.6(6) . .
W8 O42 W10 149.6(6) . .
P1 O44 W12 127.8(6) . .
P1 O44 W18 127.3(5) . .
W12 O44 W18 90.1(3) . .
P2 O45 W16 128.3(6) . .
P2 O45 W3 127.4(5) . .
W16 O45 W3 89.3(3) . .
P1 O47 W9 128.9(6) . .
P1 O47 W10 128.3(5) . .
W9 O47 W10 90.1(3) . .
P2 O50 W13 126.3(6) . .
P2 O50 W7 128.3(6) . .
W13 O50 W7 90.7(3) . .
P1 O52 W4 128.5(6) . .
P1 O52 W8 127.4(6) . .
W4 O52 W8 90.7(3) . .
W4 O54 W18 150.4(6) . .
P2 O56 W6 129.3(5) . .
P2 O56 W14 128.7(6) . .
W6 O56 W14 90.3(3) . .
W1 O58 W6 151.0(6) . .
W12 O59 W2 152.0(6) . .
P1 O60 W5 126.4(5) . .
P1 O60 W15 124.7(6) . .
W5 O60 W15 90.6(3) . .
P1 O60 W2 124.8(5) . .
W5 O60 W2 89.8(3) . .
W15 O60 W2 89.5(3) . .
W15 O61 W18 153.0(6) . .
W13 O62 W7 122.7(5) . .
W13 O62 Ag9 97.1(4) . 2_457
W7 O62 Ag9 108.8(5) . 2_457
N1 C1 N10 108.7(16) . .
C26 C2 C5 127(2) . .
N14 C3 C43 109.7(16) . .
C15 C4 C46 109(2) . .
N10 C5 C2 106.1(15) . .
N9 C6 C7 105.0(19) . .
N8 C7 C6 104.8(17) . .
N2 C8 C23 113.8(19) . .
C21 C9 N20 110(2) . .
C50 C10 N1 105.9(17) . .
C50 C10 Ag1 76.4(12) . .
N1 C10 Ag1 106.9(12) . .
N4 C11 N7 119(2) . .
N4 C11 C25 41.4(16) . .
N7 C11 C25 77.7(16) . .
N2 C12 N20 113(2) . .
N7 C13 C25 109(2) . .
C24 C14 C27 115(2) . .
C4 C15 C38 114.5(18) . .
N17 C16 N3 111(2) . .
N15 C17 C31 110(2) . .
C26 C18 N5 95.3(17) . .
N16 C19 N5 106(2) . .
N6 C20 C22 111.5(18) . .
C9 C21 N2 107(2) . .
C23 C22 C20 118(2) . .
C22 C23 C8 115(2) . .
N3 C24 C14 115.1(19) . .
N4 C25 C13 109(2) . .
N4 C25 C11 35.2(13) . .
C13 C25 C11 73.7(17) . .
C2 C26 C18 99(2) . .
C28 C27 C14 123(3) . .
C27 C28 N4 118(3) . .
C40 C29 N3 111(3) . .
N15 C30 N6 109.8(19) . .
N6 C31 C17 107(2) . .
N19 C32 N18 109.8(17) . .
C48 C33 N5 105(2) . .
N8 C34 N9 107.7(17) . .
N13 C35 N12 113.7(17) . .
N13 C36 C39 110.4(18) . .
N11 C37 N14 113.1(15) . .
N9 C38 C15 112.8(17) . .
N12 C39 C36 104.3(15) . .
C29 C40 N17 111(2) . .
C45 C41 C44 109.0(16) . .
N11 C42 C44 115.1(17) . .
C3 C43 N11 103.8(15) . .
C41 C44 C42 116.9(17) . .
N12 C45 C41 111.4(15) . .
N18 C46 C4 114.8(19) . .
C49 C47 N18 106(2) . .
C33 C48 N16 113(2) . .
C47 C49 N19 112(2) . .
N10 C50 C10 108.2(16) . .
N10 C50 Ag1 105.3(11) . .
C10 C50 Ag1 71.0(12) . .
C1 N1 C10 109.1(15) . .
C1 N1 Ag8 124.6(12) . .
C10 N1 Ag8 124.9(13) . .
C12 N2 C21 107(2) . .
C12 N2 C8 127(2) . .
C21 N2 C8 126.1(19) . .
C24 N3 C29 136(2) . .
C24 N3 C16 124.4(19) . .
C29 N3 C16 97(2) . .
C11 N4 C25 103(2) . .
C11 N4 C28 134(3) . .
C25 N4 C28 122(2) . .
C33 N5 C19 108.6(17) . .
C33 N5 C18 124.1(18) . .
C19 N5 C18 120.9(19) . .
C31 N6 C30 107.1(18) . .
C31 N6 C20 125(2) . .
C30 N6 C20 128.2(18) . .
C13 N7 C11 100(2) . .
C13 N7 Ag5 129.8(19) . .
C11 N7 Ag5 129.0(16) . .
C34 N8 C7 112.5(16) . .
C34 N8 Ag7 125.8(14) . .
C7 N8 Ag7 121.0(12) . .
C34 N9 C6 109.9(17) . .
C34 N9 C38 124.4(16) . .
C6 N9 C38 125.7(18) . .
C50 N10 C1 108.0(15) . .
C50 N10 C5 126.4(15) . .
C1 N10 C5 125.6(16) . .
C37 N11 C43 107.4(14) . .
C37 N11 C42 126.7(15) . .
C43 N11 C42 125.5(15) . .
C39 N12 C35 106.6(15) . .
C39 N12 C45 125.2(15) . .
C35 N12 C45 128.2(16) . .
C35 N13 C36 105.0(16) . .
C35 N13 Ag7 126.6(12) . .
C36 N13 Ag7 128.2(14) . .
C37 N14 C3 105.2(14) . .
C37 N14 Ag6 126.1(12) . .
C3 N14 Ag6 128.2(12) . .
C30 N15 C17 106.2(19) . .
C30 N15 Ag4 124.7(15) . .
C17 N15 Ag4 128.9(16) . .
C19 N16 C48 106.8(19) . .
C19 N16 Ag3 127.9(15) . .
C48 N16 Ag3 125.2(16) . .
C16 N17 C40 109(2) . .
C16 N17 Ag2 121.8(15) . .
C40 N17 Ag2 127.3(15) . .
C32 N18 C47 105.3(16) . .
C32 N18 C46 123.8(18) . .
C47 N18 C46 130.9(18) . .
C49 N19 C32 106.3(17) . .
C49 N19 Ag3 128.9(13) . .
C32 N19 Ag3 124.6(13) . .
C9 N20 C12 103(2) . .
C9 N20 Ag9 113.3(15) . .
C12 N20 Ag9 118.1(15) . .
C9 N20 Ag1 124.6(16) . .
C12 N20 Ag1 111.6(16) . .
Ag9 N20 Ag1 86.7(7) . .

loop_
_geom_bond_atom_site_label_1
_geom_bond_atom_site_label_2
_geom_bond_distance
_geom_bond_site_symmetry_2
W1 O23 1.694(11) .
W1 O58 1.881(12) .
W1 O5 1.884(11) .
W1 O16 1.914(12) .
W1 O1 1.956(11) .
W1 O39 2.375(9) .
W2 O40 1.690(12) .
W2 O26 1.906(10) .
W2 O35 1.912(11) .
W2 O33 1.929(10) .
W2 O59 1.944(11) .
W2 O60 2.412(10) .
W3 O48 1.697(10) .
W3 O41 1.860(11) .
W3 O14 1.897(10) .
W3 O19 1.926(10) .
W3 O5 1.945(11) .
W3 O45 2.375(9) .
W4 O49 1.707(10) .
W4 O31 1.876(11) .
W4 O54 1.885(10) .
W4 O13 1.894(10) .
W4 O30 1.931(12) .
W4 O52 2.349(10) .
W5 O57 1.717(11) .
W5 O3 1.891(10) .
W5 O11 1.907(10) .
W5 O8 1.914(10) .
W5 O35 1.914(11) .
W5 O60 2.374(10) .
W6 O38 1.724(10) .
W6 O18 1.869(10) .
W6 O14 1.889(10) .
W6 O12 1.927(11) .
W6 O58 1.944(12) .
W6 O56 2.365(9) .
W7 O53 1.693(11) .
W7 O24 1.857(10) .
W7 O30 1.878(11) .
W7 O62 1.934(10) .
W7 O34 1.939(11) .
W7 O50 2.370(10) .
W8 O6 1.710(10) .
W8 O42 1.886(9) .
W8 O22 1.896(11) .
W8 O11 1.916(10) .
W8 O13 1.953(10) .
W8 O52 2.378(10) .
W9 O51 1.696(11) .
W9 O9 1.897(10) .
W9 O26 1.906(10) .
W9 O10 1.931(10) .
W9 O41 1.939(12) .
W9 O47 2.355(10) .
W10 O46 1.695(11) .
W10 O10 1.890(10) .
W10 O8 1.907(10) .
W10 O29 1.914(11) .
W10 O42 1.915(10) .
W10 O47 2.365(10) .
W11 O20 1.688(11) .
W11 O27 1.930(11) .
W11 O34 1.880(10) .
W11 O2 1.917(10) .
W11 O16 1.933(10) .
W11 O39 2.363(10) .
W12 O37 1.724(10) .
W12 O59 1.865(11) .
W12 O9 1.898(10) .
W12 O17 1.912(10) .
W12 O18 1.935(10) .
W12 O44 2.336(9) .
W13 O32 1.700(11) .
W13 O15 1.881(11) .
W13 O4 1.887(10) .
W13 O62 1.898(10) .
W13 O22 1.941(11) .
W13 O50 2.357(10) .
W14 O7 1.690(11) .
W14 O21 1.899(11) .
W14 O12 1.902(10) .
W14 O24 1.926(10) .
W14 O27 1.880(12) .
W14 O56 2.374(10) .
W15 O43 1.713(11) .
W15 O33 1.881(11) .
W15 O61 1.889(10) .
W15 O31 1.937(11) .
W15 O3 1.955(10) .
W15 O60 2.377(9) .
W16 O55 1.659(10) .
W16 O29 1.881(11) .
W16 O19 1.891(10) .
W16 O4 1.900(10) .
W16 O36 1.931(11) .
W16 O45 2.359(9) .
W17 O25 1.699(11) .
W17 O1 1.890(10) .
W17 O36 1.895(10) .
W17 O2 1.930(10) .
W17 O15 1.948(10) .
W17 O39 2.359(9) .
W18 O28 1.685(11) .
W18 O21 1.909(11) .
W18 O54 1.913(10) .
W18 O17 1.914(10) .
W18 O61 1.922(10) .
W18 O44 2.421(10) .
Ag1 N20 2.33(2) .
Ag1 C10 2.37(2) .
Ag1 C50 2.441(19) .
Ag1 O32 2.477(11) .
Ag1 Ag9 3.162(3) .
Ag2 N17 2.206(18) .
Ag2 O37 2.331(11) 2_366
Ag2 O38 2.448(12) .
Ag2 Ag2 3.151(4) 2_366
Ag3 N19 2.123(15) .
Ag3 N16 2.164(16) .
Ag4 N15 2.11(2) 2_547
Ag4 N15 2.11(2) .
Ag5 N7 2.107(19) 2_267
Ag5 N7 2.107(19) .
Ag6 N14 2.134(14) .
Ag6 N14 2.134(14) 2_686
Ag7 N13 2.098(16) .
Ag7 N8 2.166(15) .
Ag7 Ag7 3.312(4) 2_676
Ag8 N1 2.164(14) .
Ag8 N1 2.164(14) 2_557
Ag9 N20 2.277(19) .
Ag9 O62 2.513(10) 2_457
Ag9 O22 2.573(11) 2_457
Ag9 O6 2.579(12) .
P1 O52 1.519(11) .
P1 O47 1.519(11) .
P1 O44 1.524(10) .
P1 O60 1.549(11) .
P2 O56 1.494(10) .
P2 O45 1.514(10) .
P2 O50 1.535(10) .
P2 O39 1.595(10) .
O22 Ag9 2.573(11) 2_457
O37 Ag2 2.331(11) 2_366
O62 Ag9 2.513(10) 2_457
C1 N1 1.28(2) .
C1 N10 1.37(2) .
C2 C26 1.528(18) .
C2 C5 1.55(3) .
C3 N14 1.37(2) .
C3 C43 1.39(3) .
C4 C15 1.41(3) .
C4 C46 1.52(3) .
C5 N10 1.50(2) .
C6 N9 1.37(2) .
C6 C7 1.44(3) .
C7 N8 1.35(2) .
C8 N2 1.47(3) .
C8 C23 1.54(3) .
C9 C21 1.33(3) .
C9 N20 1.35(3) .
C10 C50 1.35(3) .
C10 N1 1.40(2) .
C11 N4 1.16(3) .
C11 N7 1.38(3) .
C11 C25 1.96(4) .
C12 N2 1.24(3) .
C12 N20 1.41(3) .
C13 N7 1.29(3) .
C13 C25 1.35(3) .
C14 C24 1.46(4) .
C14 C27 1.51(4) .
C15 C38 1.56(3) .
C16 N17 1.25(3) .
C16 N3 1.49(3) .
C17 N15 1.35(3) .
C17 C31 1.36(3) .
C18 C26 1.57(4) .
C18 N5 1.72(3) .
C19 N16 1.29(3) .
C19 N5 1.39(3) .
C20 N6 1.51(3) .
C20 C22 1.63(3) .
C21 N2 1.41(3) .
C22 C23 1.36(3) .
C24 N3 1.41(3) .
C25 N4 1.33(3) .
C27 C28 1.38(4) .
C28 N4 1.40(3) .
C29 C40 1.28(3) .
C29 N3 1.42(3) .
C30 N15 1.33(3) .
C30 N6 1.36(2) .
C31 N6 1.35(3) .
C32 N19 1.32(2) .
C32 N18 1.34(2) .
C33 C48 1.28(3) .
C33 N5 1.32(3) .
C34 N8 1.31(2) .
C34 N9 1.34(3) .
C35 N13 1.30(2) .
C35 N12 1.37(2) .
C36 N13 1.36(2) .
C36 C39 1.43(3) .
C37 N11 1.30(2) .
C37 N14 1.33(2) .
C38 N9 1.47(2) .
C39 N12 1.37(2) .
C40 N17 1.32(3) .
C41 C45 1.48(2) .
C41 C44 1.48(3) .
C42 N11 1.44(2) .
C42 C44 1.49(3) .
C43 N11 1.41(2) .
C45 N12 1.47(2) .
C46 N18 1.51(3) .
C47 C49 1.29(3) .
C47 N18 1.39(3) .
C48 N16 1.32(3) .
C49 N19 1.31(2) .
C50 N10 1.34(2) .
